data_7110948
loop_
_publ_author_name
'Nichols, Peter J.'
'Papadopoulos, Stavroula'
'Raston, Colin L.'

_publ_section_title
;
 Reaction of tris-arylgallium(iii) with water: biaryl coupling versus
 Ga--C hydrolysis
;
_journal_issue 14
_journal_name_full 'Chemical Communications'
_journal_page_first 1227
_journal_paper_doi 10.1039/b002422h
_journal_year 2000
_chemical_formula_sum 'C48 H57 Ga3 O6'
_chemical_formula_weight 939.13
_space_group_IT_number 15
_symmetry_cell_setting monoclinic
_symmetry_Int_Tables_number 15
_symmetry_space_group_name_Hall '-C 2yc'
_symmetry_space_group_name_H-M 'C 1 2/c 1'
_audit_creation_date 1999-09-22
_audit_creation_method 'by teXsan v1.8'
_audit_update_record
;
?
;
_cell_angle_alpha 90
_cell_angle_beta 100.7773(11)
_cell_angle_gamma 90
_cell_formula_units_Z 4
_cell_length_a 16.3050(3)
_cell_length_b 17.6498(3)
_cell_length_c 15.9096(2)
_cell_measurement_reflns_used 0
_cell_measurement_temperature 123(1)
_cell_measurement_theta_max 0.0
_cell_measurement_theta_min 0.0
_cell_volume 4497.71(13)
_computing_cell_refinement 'MSC/AFC Diffractometer Control'
_computing_data_collection 'MSC/AFC Diffractometer Control'
_computing_data_reduction 'teXsan (MSC, 1992-1997)'
_computing_publication_material 'teXsan (MSC, 1992-1997)'
_computing_structure_refinement 'teXsan (MSC, 1992-1997)'
_diffrn_ambient_temperature 123(1)
_diffrn_measurement_device_type 'Enraf Nonius KappaCCD'
_diffrn_orient_matrix_UB_11 0.00000
_diffrn_orient_matrix_UB_12 0.00000
_diffrn_orient_matrix_UB_13 0.00000
_diffrn_orient_matrix_UB_21 0.00000
_diffrn_orient_matrix_UB_22 0.00000
_diffrn_orient_matrix_UB_23 0.00000
_diffrn_orient_matrix_UB_31 0.00000
_diffrn_orient_matrix_UB_32 0.00000
_diffrn_orient_matrix_UB_33 0.00000
_diffrn_radiation_detector CCD
_diffrn_radiation_monochromator graphite
_diffrn_radiation_source 'X-ray tube'
_diffrn_radiation_type 'Mo K\a'
_diffrn_radiation_wavelength 0.7107
_diffrn_reflns_av_R_equivalents 0.00000
_diffrn_reflns_av_sigmaI/netI 0.050
_diffrn_reflns_limit_h_max 22
_diffrn_reflns_limit_h_min 0
_diffrn_reflns_limit_k_max 24
_diffrn_reflns_limit_k_min 0
_diffrn_reflns_limit_l_max 19
_diffrn_reflns_limit_l_min -21
_diffrn_reflns_number 6400
_diffrn_reflns_reduction_process 'Lp corrections applied'
_diffrn_reflns_theta_max 30.03
_diffrn_reflns_theta_min 1.30
_diffrn_standards_decay_% 0.00
_diffrn_standards_interval_count 0
_diffrn_standards_number 0
_exptl_absorpt_coefficient_mu 1.830
_exptl_absorpt_correction_type none
_exptl_crystal_colour colourless
_exptl_crystal_density_diffrn 1.387
_exptl_crystal_density_meas ?
_exptl_crystal_description prismatic
_exptl_crystal_F_000 1944.00
_exptl_crystal_size_max 0.15
_exptl_crystal_size_mid 0.15
_exptl_crystal_size_min 0.10
_refine_diff_density_max 1.05
_refine_diff_density_min -1.75
_refine_ls_extinction_method none
_refine_ls_goodness_of_fit_all 5.863
_refine_ls_goodness_of_fit_ref 5.863
_refine_ls_matrix_type full
_refine_ls_number_constraints 0
_refine_ls_number_parameters 268
_refine_ls_number_reflns 4917
_refine_ls_number_restraints 0
_refine_ls_R_factor_all 0.0672
_refine_ls_R_factor_gt 0.0672
_refine_ls_shift/su_max 0.0000
_refine_ls_shift/su_mean 0.0000
_refine_ls_structure_factor_coef F
_refine_ls_weighting_details 'w = 1/[\s^2^(Fo)]'
_refine_ls_weighting_scheme sigma
_refine_ls_wR_factor_all 0.0824
_refine_ls_wR_factor_ref 0.0824
_reflns_number_gt 4917
_reflns_number_total 33253
_reflns_threshold_expression I>3.00\s(I)
_cod_data_source_file b002422hsup1.cif
_cod_data_source_block pn1030699
_cod_depositor_comments
;
The following automatic conversions were performed:

'_exptl_crystal_density_meas' value 'not measured' was changed to '?'
- the value is perceived as not measured.

Automatic conversion script
Id: cif_fix_values 3008 2015-01-20 13:52:24Z robertas 
;
_cod_original_cell_volume 4497.7(1)
_cod_original_sg_symbol_H-M 'C 2/c      '
_cod_original_formula_sum 'C48 H57 Ga3 O6 '
_cod_database_code 7110948

loop_
_symmetry_equiv_pos_as_xyz
'   +x,   +y,   +z'
'1/2+x,1/2+y,   +z'
'   -x,   +y,1/2-z'
1/2-x,1/2+y,1/2-z
'   -x,   -y,   -z'
'1/2-x,1/2-y,   -z'
'   +x,   -y,1/2+z'
1/2+x,1/2-y,1/2+z

loop_
_atom_site_label
_atom_site_fract_x
_atom_site_fract_y
_atom_site_fract_z
_atom_site_U_iso_or_equiv
_atom_site_occupancy
_atom_site_refinement_flags
_atom_site_adp_type
_atom_site_calc_flag
Ga(1) -0.09760(4) 0.31866(3) 0.18913(3) 0.0139(2) 1.000 . Uani d
Ga(2) 0.0000 0.15064(4) 0.2500 0.0144(2) 0.500 ST Uani d
O(1) -0.0463(2) 0.2253(2) 0.1676(2) 0.017(1) 1.000 . Uani d
O(2) 0.0000 0.3687(3) 0.2500 0.018(1) 0.500 ST Uani d
O(3) 0.0620(3) 0.1830(2) 0.4939(2) 0.032(1) 1.000 . Uani d
O(4) 0.0000 0.5211(3) 0.2500 0.074(2) 0.500 ST Uani d
C(1) -0.1362(3) 0.3667(3) 0.0752(3) 0.016(1) 1.000 . Uani d
C(2) -0.0895(4) 0.4189(4) 0.0424(4) 0.054(2) 1.000 . Uani d
C(3) -0.1140(5) 0.4498(6) -0.0365(5) 0.087(3) 1.000 . Uani d
C(4) -0.1924(4) 0.4312(5) -0.0844(4) 0.053(2) 1.000 . Uani d
C(5) -0.2391(4) 0.3801(4) -0.0539(3) 0.029(2) 1.000 . Uani d
C(6) -0.2093(3) 0.3483(3) 0.0262(3) 0.025(2) 1.000 . Uani d
C(7) -0.1715(3) 0.3063(3) 0.2736(3) 0.022(2) 1.000 . Uani d
C(8) -0.2471(4) 0.2678(4) 0.2547(4) 0.036(2) 1.000 . Uani d
C(9) -0.2986(5) 0.2610(4) 0.3143(6) 0.059(3) 1.000 . Uani d
C(10) -0.2780(5) 0.2936(6) 0.3933(5) 0.066(3) 1.000 . Uani d
C(11) -0.2035(6) 0.3340(7) 0.4122(4) 0.086(3) 1.000 . Uani d
C(12) -0.1504(4) 0.3383(5) 0.3530(4) 0.047(2) 1.000 . Uani d
C(13) 0.0885(3) 0.0927(3) 0.2111(3) 0.020(1) 1.000 . Uani d
C(14) 0.1131(4) 0.0234(3) 0.2530(4) 0.029(2) 1.000 . Uani d
C(15) 0.1753(4) -0.0214(4) 0.2278(5) 0.045(2) 1.000 . Uani d
C(16) 0.2132(4) 0.0006(4) 0.1633(5) 0.042(2) 1.000 . Uani d
C(17) 0.1912(4) 0.0686(4) 0.1206(4) 0.044(2) 1.000 . Uani d
C(18) 0.1289(3) 0.1140(3) 0.1448(3) 0.027(2) 1.000 . Uani d
C(19) 0.0286(5) 0.2283(4) 0.5562(4) 0.044(2) 1.000 . Uani d
C(20) 0.0184(5) 0.1722(4) 0.6271(4) 0.043(2) 1.000 . Uani d
C(21) -0.0002(4) 0.0988(4) 0.5775(4) 0.031(2) 1.000 . Uani d
C(22) 0.0558(4) 0.1030(3) 0.5120(4) 0.031(2) 1.000 . Uani d
C(23) -0.0708(5) 0.5579(4) 0.2173(5) 0.058(3) 1.000 . Uani d
C(24) -0.0359(8) 0.6067(7) 0.1545(7) 0.032(4) 0.500 . Uani d
C(25) 0.0357(9) 0.6338(8) 0.2151(8) 0.043(4) 0.500 . Uani d
H(1) -0.0378 0.4343 0.0759 0.064 1.000 . Uiso c
H(2) -0.0784 0.4838 -0.0590 0.104 1.000 . Uiso c
H(3) -0.2120 0.4547 -0.1380 0.063 1.000 . Uiso c
H(4) -0.2918 0.3655 -0.0861 0.035 1.000 . Uiso c
H(5) -0.2429 0.3115 0.0472 0.030 1.000 . Uiso c
H(6) -0.2638 0.2458 0.1997 0.043 1.000 . Uiso c
H(7) -0.3491 0.2332 0.3000 0.071 1.000 . Uiso c
H(8) -0.3135 0.2888 0.4341 0.080 1.000 . Uiso c
H(9) -0.1887 0.3589 0.4659 0.103 1.000 . Uiso c
H(10) -0.0986 0.3640 0.3682 0.056 1.000 . Uiso c
H(11) 0.0872 0.0070 0.2986 0.035 1.000 . Uiso c
H(12) 0.1911 -0.0678 0.2565 0.054 1.000 . Uiso c
H(13) 0.2551 -0.0305 0.1470 0.050 1.000 . Uiso c
H(14) 0.2181 0.0841 0.0754 0.053 1.000 . Uiso c
H(15) 0.1138 0.1603 0.1154 0.032 1.000 . Uiso c
H(16) 0.0663 0.2676 0.5782 0.053 1.000 . Uiso c
H(17) -0.0238 0.2497 0.5311 0.053 1.000 . Uiso c
H(18) 0.0682 0.1683 0.6688 0.052 1.000 . Uiso c
H(19) -0.0265 0.1862 0.6542 0.052 1.000 . Uiso c
H(20) 0.0134 0.0561 0.6139 0.037 1.000 . Uiso c
H(21) -0.0572 0.0962 0.5506 0.037 1.000 . Uiso c
H(22) 0.0318 0.0761 0.4616 0.037 1.000 . Uiso c
H(23) 0.1093 0.0826 0.5345 0.037 1.000 . Uiso c
H(24) -0.1134 0.5247 0.1898 0.070 1.000 . Uiso c
H(25) -0.0914 0.5871 0.2591 0.070 1.000 . Uiso c
H(26) -0.0205 0.5782 0.1092 0.039 0.500 . Uiso d
H(27) -0.0727 0.6463 0.1314 0.039 0.500 . Uiso d
H(28) 0.0195 0.6744 0.2477 0.052 0.500 . Uiso d
H(29) 0.0778 0.6507 0.1855 0.052 0.500 . Uiso d
H(30) -0.0434 0.2148 0.1097 0.020 1.000 . Uiso c
H(31) 0.0000(3) 0.4225(3) 0.2500(3) 0.022(1) 1.000 . Uiso d

loop_
_atom_site_aniso_label
_atom_site_aniso_U_11
_atom_site_aniso_U_22
_atom_site_aniso_U_33
_atom_site_aniso_U_12
_atom_site_aniso_U_13
_atom_site_aniso_U_23
Ga(1) 0.0134(3) 0.0136(3) 0.0146(3) 0.0027(2) 0.0024(2) 0.0002(2)
Ga(1*) 0.0133(3) 0.0135(3) 0.0146(3) -0.0026(2) 0.0024(2) -0.0001(2)
Ga(2) 0.0191(5) 0.0094(4) 0.0144(4) 0.0000 0.0028(3) 0.0000
O(1*) 0.022(2) 0.014(2) 0.016(2) -0.004(2) 0.005(2) -0.002(1)
O(1) 0.022(2) 0.014(2) 0.016(2) 0.003(2) 0.005(2) 0.001(1)
O(2) 0.017(3) 0.014(3) 0.020(3) 0.0000 -0.002(2) 0.0000
O(3) 0.053(3) 0.027(2) 0.018(2) -0.007(2) 0.010(2) 0.001(2)
O(4) 0.054(5) 0.002(3) 0.137(7) -0.0012 -0.057(5) -0.0072
C(1) 0.015(3) 0.017(3) 0.017(3) 0.004(2) 0.007(2) -0.004(2)
C(2) 0.040(4) 0.065(5) 0.043(4) -0.016(4) -0.027(3) 0.029(4)
C(3) 0.060(6) 0.123(8) 0.065(5) -0.050(6) -0.025(4) 0.072(5)
C(4) 0.042(5) 0.082(6) 0.030(4) 0.000(4) -0.003(3) 0.037(4)
C(5) 0.025(3) 0.042(4) 0.017(3) 0.004(3) -0.002(2) -0.001(3)
C(6) 0.023(3) 0.030(4) 0.020(3) -0.009(3) -0.001(2) 0.003(2)
C(7) 0.011(3) 0.028(3) 0.029(3) 0.009(2) 0.005(2) 0.006(2)
C(8) 0.032(4) 0.026(4) 0.054(4) 0.010(3) 0.020(3) 0.011(3)
C(9) 0.057(5) 0.030(4) 0.109(7) 0.022(4) 0.063(5) 0.036(4)
C(10) 0.044(5) 0.113(8) 0.052(5) 0.047(5) 0.036(4) 0.056(5)
C(11) 0.057(6) 0.18(1) 0.024(4) 0.060(7) 0.019(4) 0.030(5)
C(12) 0.023(4) 0.099(6) 0.020(3) 0.013(4) 0.009(3) -0.007(3)
C(13*) 0.018(3) 0.024(3) 0.013(3) -0.001(2) -0.005(2) 0.007(2)
C(13) 0.019(3) 0.024(3) 0.013(3) 0.000(2) -0.005(2) -0.008(2)
C(14) 0.025(3) 0.022(3) 0.037(3) 0.007(3) -0.004(3) -0.005(3)
C(15) 0.032(4) 0.020(4) 0.071(5) 0.014(3) -0.018(4) -0.017(3)
C(16) 0.018(3) 0.035(4) 0.068(5) 0.010(3) -0.004(3) -0.031(4)
C(17) 0.026(4) 0.057(5) 0.053(4) -0.009(4) 0.017(3) -0.031(4)
C(18) 0.022(3) 0.026(3) 0.031(3) 0.005(3) 0.002(3) -0.013(3)
C(19) 0.073(5) 0.026(4) 0.030(3) 0.008(4) 0.003(3) 0.001(3)
C(20) 0.051(5) 0.057(5) 0.027(3) 0.015(4) 0.023(3) 0.005(3)
C(21) 0.026(3) 0.036(4) 0.031(3) -0.003(3) 0.006(3) 0.020(3)
C(22) 0.037(4) 0.023(4) 0.030(3) 0.010(3) 0.002(3) 0.009(3)
C(23) 0.041(5) 0.030(4) 0.102(6) 0.019(4) 0.006(4) -0.007(4)
C(23*) 0.042(5) 0.029(4) 0.097(6) -0.023(4) 0.002(4) -0.002(4)
C(24) 0.029(7) 0.045(9) 0.023(6) 0.002(6) 0.008(5) 0.008(6)
C(25) 0.051(9) 0.032(8) 0.048(8) -0.003(7) 0.013(7) 0.012(6)

loop_
_atom_type_symbol
_atom_type_oxidation_number
_atom_type_number_in_cell
_atom_type_scat_dispersion_real
_atom_type_scat_dispersion_imag
_atom_type_scat_source
Ga 0 12 0.163 1.609
;International Tables for Crystallography
(1992, Vol. C, Tables 4.2.6.8 and 6.1.1.1)
;
C 0 192 0.002 0.002
;International Tables for Crystallography
(1992, Vol. C, Tables 4.2.6.8 and 6.1.1.1)
;
H 0 228 0.000 0.000
;International Tables for Crystallography
(1992, Vol. C, Table 6.1.1.2)
;
O 0 24 0.008 0.006
;International Tables for Crystallography
(1992, Vol. C, Tables 4.2.6.8 and 6.1.1.1)
;

loop_
_geom_contact_atom_site_label_1
_geom_contact_atom_site_label_2
_geom_contact_distance
_geom_contact_site_symmetry_2
_geom_contact_publ_flag
O1 O3 2.642(5) 2 no
O1 C22 3.562(6) 2 no
O2 O4 2.691(7) . no
O2 C23 3.541(8) . no
O2 C23 3.541(8) 2 no
O3 H4 3.0280 8 no
C1 H13 2.9145 5_455 no
C3 H26 2.7104 3_565 no
C3 C24 3.49(2) 3_565 no
C4 H29 3.0491 3_565 no
C6 H13 3.0030 5_455 no
C14 H20 2.8576 4_554 no
C15 H3 2.8015 8 no
C15 H20 2.9743 4_554 no
C16 H24 2.8123 5_545 no
C16 H23 2.8150 4_554 no
C18 H22 2.9187 2 no
C18 C22 3.538(8) 2 no
C19 H29 2.9694 4_565 no
C19 C25 3.49(1) 4_565 no
C19 C24 3.56(1) 4_565 no
C25 H7 2.7348 5 no
C25 H16 2.9023 4_564 no
H1 H2 2.4375 3_565 no
H1 H26 2.5991 . no
H2 H26 2.2175 3_565 no
H5 H5 2.6249 7_455 no
H7 H27 2.3844 6_445 no
H7 H28 2.3848 5_445 no
H7 H29 2.4582 5_445 no
H7 H19 2.6855 7_456 no
H11 H20 2.5933 3_556 no
H13 H24 2.3378 5_545 no
H16 H29 2.2151 4_565 no
H17 H27 2.6515 4_565 no
H20 H22 2.6654 3_556 no
